data_7704593
loop_
_publ_author_name
'Wen, Ya'
'Ouyang, Cheng'
'Li, Quanwen'
'Rees, Thomas W.'
'Qiu, Kangqiang'
'Ji, Liangnian'
'Chao, Hui'

_publ_section_title
;
 Synthesis, characterization and anticancer mechanism studies of
 fluorinated cyclometalated ruthenium(ii) complexes.
;
_journal_issue 21
_journal_name_full 'Dalton transactions (Cambridge, England : 2003)'
_journal_page_first 7044
_journal_page_last 7052
_journal_paper_doi 10.1039/d0dt01412e
_journal_volume 49
_journal_year 2020
_chemical_formula_moiety 'C37 H23 F3 N5 Ru, F6 P, C7 H8'
_chemical_formula_sum 'C44 H31 F9 N5 P Ru'
_chemical_formula_weight 932.78
_space_group_crystal_system monoclinic
_space_group_IT_number 7
_space_group_name_Hall 'P -2yc'
_space_group_name_H-M_alt 'P 1 c 1'
_atom_sites_solution_hydrogens geom
_atom_sites_solution_primary direct
_audit_block_doi 10.5517/ccdc.csd.cc21jjrw
_audit_creation_date 2019-12-04
_audit_creation_method
;
Olex2 1.2
(compiled 2017.01.04 svn.r3372 for OlexSys, GUI svn.r5292)
;
_audit_update_record
;
2020-05-18 deposited with the CCDC.	2020-05-21 downloaded from the CCDC.
;
_cell_angle_alpha 90
_cell_angle_beta 105.056(4)
_cell_angle_gamma 90
_cell_formula_units_Z 2
_cell_length_a 12.4892(5)
_cell_length_b 9.0100(3)
_cell_length_c 17.9682(8)
_cell_measurement_reflns_used 5445
_cell_measurement_temperature 293(2)
_cell_measurement_theta_max 28.0210
_cell_measurement_theta_min 3.9600
_cell_volume 1952.51(14)
_computing_molecular_graphics 'Olex2 (Dolomanov et al., 2009)'
_computing_publication_material 'Olex2 (Dolomanov et al., 2009)'
_computing_structure_refinement 'ShelXL (Sheldrick, 2015)'
_computing_structure_solution 'ShelXS (Sheldrick, 2008)'
_diffrn_ambient_temperature 293(2)
_diffrn_measured_fraction_theta_full 0.997
_diffrn_measured_fraction_theta_max 0.997
_diffrn_measurement_device_type 'SuperNova, Dual, Cu at zero, AtlasS2'
_diffrn_measurement_method 'phi and omega scans'
_diffrn_radiation_monochromator graphite
_diffrn_radiation_type MoK\a
_diffrn_radiation_wavelength 0.71073
_diffrn_reflns_av_R_equivalents 0.0263
_diffrn_reflns_av_unetI/netI 0.0437
_diffrn_reflns_Laue_measured_fraction_full 0.997
_diffrn_reflns_Laue_measured_fraction_max 0.997
_diffrn_reflns_limit_h_max 15
_diffrn_reflns_limit_h_min -15
_diffrn_reflns_limit_k_max 11
_diffrn_reflns_limit_k_min -9
_diffrn_reflns_limit_l_max 22
_diffrn_reflns_limit_l_min -16
_diffrn_reflns_number 11381
_diffrn_reflns_point_group_measured_fraction_full 0.837
_diffrn_reflns_point_group_measured_fraction_max 0.828
_diffrn_reflns_theta_full 25.242
_diffrn_reflns_theta_max 25.998
_diffrn_reflns_theta_min 3.378
_exptl_absorpt_coefficient_mu 0.526
_exptl_absorpt_correction_T_max 1.00000
_exptl_absorpt_correction_T_min 0.84661
_exptl_absorpt_correction_type multi-scan
_exptl_absorpt_process_details
;
CrysAlisPro 1.171.38.43 (Rigaku Oxford Diffraction, 2015)
Empirical absorption correction using spherical harmonics,
 implemented in SCALE3 ABSPACK scaling algorithm.
;
_exptl_crystal_density_diffrn 1.587
_exptl_crystal_description block
_exptl_crystal_F_000 940
_refine_diff_density_max 1.206
_refine_diff_density_min -0.677
_refine_diff_density_rms 0.085
_refine_ls_abs_structure_details
;
 Flack x determined using 1946 quotients [(I+)-(I-)]/[(I+)+(I-)]
 (Parsons, Flack and Wagner, Acta Cryst. B69 (2013) 249-259).
;
_refine_ls_abs_structure_Flack 0.284(18)
_refine_ls_extinction_method none
_refine_ls_goodness_of_fit_ref 1.075
_refine_ls_hydrogen_treatment constr
_refine_ls_matrix_type full
_refine_ls_number_parameters 542
_refine_ls_number_reflns 6343
_refine_ls_number_restraints 38
_refine_ls_restrained_S_all 1.145
_refine_ls_R_factor_all 0.0579
_refine_ls_R_factor_gt 0.0468
_refine_ls_shift/su_max 0.001
_refine_ls_shift/su_mean 0.000
_refine_ls_structure_factor_coef Fsqd
_refine_ls_weighting_details 'w=1/[\s^2^(Fo^2^)+(0.0690P)^2^+1.1385P] where P=(Fo^2^+2Fc^2^)/3'
_refine_ls_weighting_scheme calc
_refine_ls_wR_factor_gt 0.1142
_refine_ls_wR_factor_ref 0.1220
_reflns_Friedel_coverage 0.657
_reflns_Friedel_fraction_full 0.676
_reflns_Friedel_fraction_max 0.658
_reflns_number_gt 5395
_reflns_number_total 6343
_reflns_threshold_expression 'I > 2\s(I)'
_cod_data_source_file d0dt01412e2.cif
_cod_data_source_block 1611142
_cod_database_code 7704593
_shelx_shelxl_version_number 2014/7
_shelx_space_group_comment
;
The symmetry employed for this shelxl refinement is uniquely defined
by the following loop, which should always be used as a source of
symmetry information in preference to the above space-group names.
They are only intended as comments.
;
_olex2_refinement_description
;
1. Fixed Uiso
 At 1.2 times of:
  All C(H) groups
 At 1.5 times of:
  All C(H,H,H) groups
2. Uiso/Uaniso restraints and constraints
Uanis(F4) \\sim Ueq, Uanis(F5) \\sim Ueq, Uanis(F6) \\sim Ueq, Uanis(F9) \\sim
Ueq, Uanis(F8) \\sim Ueq, Uanis(F7) \\sim Ueq: with sigma of 0.005 and sigma
for terminal atoms of 0.01
3.a Aromatic/amide H refined with riding coordinates:
 C2(H2), C3(H3), C4(H4), C5(H5), C8(H8), C9(H9), C10(H10), C13(H13), C14(H14),
 C15(H15), C16(H16), C17(H17), C18(H18), C19(H19), C20(H20), C21(H21), C22(H22),
  C23(H23), C24(H24), C27(H27), C29(H29), C33(H33), C35(H35), C37(H37),
 C38(H38), C39(H39), C41(H41), C42(H42)
3.b Idealised Me refined as rotating group:
 C43(H43A,H43B,H43C)
;
_olex2_submission_special_instructions 'No special instructions were received'

loop_
_space_group_symop_operation_xyz
'x, y, z'
'x, -y, z+1/2'

loop_
_atom_site_label
_atom_site_type_symbol
_atom_site_fract_x
_atom_site_fract_y
_atom_site_fract_z
_atom_site_U_iso_or_equiv
_atom_site_adp_type
_atom_site_occupancy
_atom_site_site_symmetry_order
_atom_site_calc_flag
_atom_site_refinement_flags_posn
_atom_site_refinement_flags_adp
_atom_site_refinement_flags_occupancy
_atom_site_disorder_assembly
_atom_site_disorder_group
Ru1 Ru 0.01886(8) 0.24841(6) 0.43422(6) 0.02782(16) Uani 1 1 d . . . . .
F1 F -0.7609(5) 0.2960(8) 0.0623(4) 0.0750(18) Uani 1 1 d . . . . .
F2 F -0.5479(4) 0.2135(6) 0.3128(3) 0.0518(13) Uani 1 1 d . . . . .
F3 F -0.3786(4) 0.3733(7) 0.1233(3) 0.0675(16) Uani 1 1 d . . . . .
N1 N 0.1791(8) 0.2094(11) 0.4872(5) 0.040(2) Uani 1 1 d . . . . .
N2 N 0.0376(6) 0.3406(7) 0.5489(4) 0.0373(15) Uani 1 1 d . . . . .
N3 N 0.0233(5) 0.4589(6) 0.3909(3) 0.0295(13) Uani 1 1 d . . . . .
N4 N -0.1358(8) 0.2711(7) 0.3766(5) 0.0289(19) Uani 1 1 d . . . . .
N5 N -0.0436(5) 0.0466(6) 0.4555(3) 0.0284(13) Uani 1 1 d . . . . .
C1 C 0.0666(7) 0.1555(8) 0.3453(5) 0.0349(17) Uani 1 1 d . . . . .
C2 C 0.0078(7) 0.1337(8) 0.2701(5) 0.0379(18) Uani 1 1 d . . . . .
H2 H -0.0641 0.1703 0.2535 0.046 Uiso 1 1 calc R . . . .
C3 C 0.0543(9) 0.0571(10) 0.2177(5) 0.051(2) Uani 1 1 d . . . . .
H3 H 0.0129 0.0427 0.1672 0.061 Uiso 1 1 calc R . . . .
C4 C 0.1600(9) 0.0039(10) 0.2410(6) 0.057(3) Uani 1 1 d . . . . .
H4 H 0.1893 -0.0489 0.2065 0.068 Uiso 1 1 calc R . . . .
C5 C 0.2237(8) 0.0271(10) 0.3149(6) 0.057(2) Uani 1 1 d . . . . .
H5 H 0.2965 -0.0068 0.3299 0.068 Uiso 1 1 calc R . . . .
C5AA C -0.0767(6) 0.5046(8) 0.3456(4) 0.0322(16) Uani 1 1 d . . . . .
C6 C 0.1772(7) 0.1026(9) 0.3672(5) 0.044(2) Uani 1 1 d . . . . .
C7 C 0.2383(7) 0.1320(10) 0.4486(6) 0.046(2) Uani 1 1 d . . . . .
C8 C 0.3489(8) 0.0864(14) 0.4857(7) 0.074(3) Uani 1 1 d . . . . .
H8 H 0.3918 0.0312 0.4605 0.089 Uiso 1 1 calc R . . . .
C9 C 0.3885(9) 0.1317(16) 0.5640(7) 0.081(4) Uani 1 1 d . . . . .
H9 H 0.4594 0.1024 0.5909 0.097 Uiso 1 1 calc R . . . .
C10 C 0.3299(10) 0.2131(16) 0.6005(7) 0.073(3) Uani 1 1 d . . . . .
H10 H 0.3606 0.2433 0.6510 0.088 Uiso 1 1 calc R . . . .
C11 C 0.2213(8) 0.2532(10) 0.5621(5) 0.050(2) Uani 1 1 d . . . . .
C12 C 0.1435(7) 0.3351(10) 0.5940(5) 0.047(2) Uani 1 1 d . . . . .
C13 C 0.1708(9) 0.4091(11) 0.6661(5) 0.058(3) Uani 1 1 d . . . . .
H13 H 0.2426 0.4044 0.6978 0.069 Uiso 1 1 calc R . . . .
C14 C 0.0905(12) 0.4878(11) 0.6890(6) 0.068(3) Uani 1 1 d . . . . .
H14 H 0.1090 0.5404 0.7351 0.082 Uiso 1 1 calc R . . . .
C15 C -0.0153(11) 0.4893(11) 0.6446(6) 0.060(3) Uani 1 1 d . . . . .
H15 H -0.0705 0.5396 0.6605 0.072 Uiso 1 1 calc R . . . .
C16 C -0.0396(8) 0.4135(9) 0.5746(5) 0.048(2) Uani 1 1 d . . . . .
H16 H -0.1123 0.4134 0.5444 0.057 Uiso 1 1 calc R . . . .
C17 C 0.1103(7) 0.5498(8) 0.4015(4) 0.0379(18) Uani 1 1 d . . . . .
H17 H 0.1785 0.5184 0.4322 0.045 Uiso 1 1 calc R . . . .
C18 C 0.1025(8) 0.6887(10) 0.3684(5) 0.044(2) Uani 1 1 d . . . . .
H18 H 0.1649 0.7491 0.3767 0.053 Uiso 1 1 calc R . . . .
C19 C 0.0039(9) 0.7376(8) 0.3238(5) 0.044(2) Uani 1 1 d . . . . .
H19 H -0.0021 0.8314 0.3015 0.053 Uiso 1 1 calc R . . . .
C20 C -0.0869(7) 0.6461(8) 0.3121(4) 0.0391(18) Uani 1 1 d . . . . .
H20 H -0.1552 0.6781 0.2819 0.047 Uiso 1 1 calc R . . . .
C21 C 0.0089(6) -0.0663(8) 0.4999(4) 0.0323(16) Uani 1 1 d . . . . .
H21 H 0.0830 -0.0536 0.5260 0.039 Uiso 1 1 calc R . . . .
C22 C -0.0416(8) -0.1996(10) 0.5087(5) 0.041(2) Uani 1 1 d . . . . .
H22 H -0.0026 -0.2737 0.5405 0.050 Uiso 1 1 calc R . . . .
C23 C -0.1495(7) -0.2197(8) 0.4697(5) 0.041(2) Uani 1 1 d . . . . .
H23 H -0.1850 -0.3089 0.4737 0.049 Uiso 1 1 calc R . . . .
C24 C -0.2061(6) -0.1063(8) 0.4239(5) 0.0373(18) Uani 1 1 d . . . . .
H24 H -0.2803 -0.1185 0.3978 0.045 Uiso 1 1 calc R . . . .
C25 C -0.1528(6) 0.0239(8) 0.4172(4) 0.0300(16) Uani 1 1 d . . . . .
C26 C -0.2058(6) 0.1515(8) 0.3699(4) 0.0307(16) Uani 1 1 d . . . . .
C27 C -0.3106(6) 0.1579(8) 0.3225(4) 0.0322(17) Uani 1 1 d . . . . .
H27 H -0.3581 0.0773 0.3189 0.039 Uiso 1 1 calc R . . . .
C28 C -0.3464(7) 0.2869(9) 0.2790(5) 0.0340(18) Uani 1 1 d . . . . .
C29 C -0.2724(6) 0.4066(8) 0.2856(4) 0.0347(17) Uani 1 1 d . . . . .
H29 H -0.2941 0.4921 0.2566 0.042 Uiso 1 1 calc R . . . .
C30 C -0.1678(6) 0.3974(7) 0.3348(4) 0.0294(15) Uani 1 1 d . . . . .
C31 C -0.4566(6) 0.2927(8) 0.2221(5) 0.0350(17) Uani 1 1 d . . . . .
C32 C -0.4715(7) 0.3353(10) 0.1453(5) 0.049(2) Uani 1 1 d . . . . .
C33 C -0.5685(8) 0.3340(11) 0.0905(5) 0.060(3) Uani 1 1 d . . . . .
H33 H -0.5725 0.3586 0.0396 0.071 Uiso 1 1 calc R . . . .
C34 C -0.6607(8) 0.2946(10) 0.1137(6) 0.053(3) Uani 1 1 d . . . . .
C35 C -0.6551(8) 0.2537(9) 0.1880(6) 0.051(2) Uani 1 1 d . . . . .
H35 H -0.7188 0.2268 0.2023 0.061 Uiso 1 1 calc R . . . .
C36 C -0.5552(7) 0.2533(8) 0.2400(5) 0.0361(18) Uani 1 1 d . . . . .
P1 P 0.4811(2) 0.7017(3) 0.34504(15) 0.0506(6) Uani 1 1 d . . . . .
F4 F 0.3632(7) 0.7474(7) 0.2940(5) 0.101(3) Uani 1 1 d . U . . .
F5 F 0.6004(5) 0.6545(8) 0.3932(5) 0.105(3) Uani 1 1 d . U . . .
F6 F 0.5162(7) 0.8619(9) 0.3430(7) 0.145(4) Uani 1 1 d . U . . .
F7 F 0.4422(10) 0.5424(12) 0.3615(9) 0.190(5) Uani 1 1 d . U . . .
F8 F 0.4873(11) 0.6133(16) 0.2766(8) 0.189(5) Uani 1 1 d . U . . .
F9 F 0.4434(14) 0.7432(15) 0.4152(8) 0.191(6) Uani 1 1 d . U . . .
C37 C 0.7084(10) 1.0336(13) 0.1286(7) 0.076(3) Uani 1 1 d . . . . .
H37 H 0.7234 1.1204 0.1575 0.091 Uiso 1 1 calc R . . . .
C38 C 0.6544(10) 1.0435(15) 0.0527(7) 0.077(3) Uani 1 1 d . . . . .
H38 H 0.6310 1.1350 0.0304 0.093 Uiso 1 1 calc R . . . .
C39 C 0.6345(9) 0.9122(12) 0.0082(7) 0.066(3) Uani 1 1 d . . . . .
H39 H 0.6009 0.9174 -0.0444 0.079 Uiso 1 1 calc R . . . .
C40 C 0.6649(12) 0.7768(13) 0.0427(7) 0.073(3) Uani 1 1 d . . . . .
C41 C 0.7188(16) 0.7715(16) 0.1162(9) 0.102(5) Uani 1 1 d . . . . .
H41 H 0.7433 0.6801 0.1381 0.123 Uiso 1 1 calc R . . . .
C42 C 0.7410(12) 0.9031(13) 0.1637(8) 0.095(5) Uani 1 1 d . . . . .
H42 H 0.7761 0.8978 0.2161 0.114 Uiso 1 1 calc R . . . .
C43 C 0.6314(15) 0.6348(14) -0.0043(7) 0.109(6) Uani 1 1 d . . . . .
H43A H 0.5532 0.6364 -0.0281 0.164 Uiso 1 1 calc GR . . . .
H43B H 0.6492 0.5501 0.0291 0.164 Uiso 1 1 calc GR . . . .
H43C H 0.6710 0.6286 -0.0434 0.164 Uiso 1 1 calc GR . . . .

loop_
_atom_site_aniso_label
_atom_site_aniso_U_11
_atom_site_aniso_U_22
_atom_site_aniso_U_33
_atom_site_aniso_U_23
_atom_site_aniso_U_13
_atom_site_aniso_U_12
Ru1 0.0345(3) 0.0254(2) 0.0224(3) 0.0022(2) 0.00541(17) -0.0032(2)
F1 0.058(3) 0.090(4) 0.056(4) 0.015(3) -0.023(3) -0.011(3)
F2 0.041(3) 0.072(3) 0.043(3) 0.018(3) 0.012(2) 0.005(2)
F3 0.057(3) 0.103(5) 0.039(3) 0.026(3) 0.006(2) -0.018(3)
N1 0.042(5) 0.043(4) 0.034(5) 0.006(5) 0.006(4) -0.017(5)
N2 0.053(4) 0.034(3) 0.025(3) 0.010(3) 0.010(3) -0.007(3)
N3 0.040(3) 0.032(3) 0.018(3) -0.003(2) 0.010(3) -0.005(3)
N4 0.037(4) 0.026(3) 0.024(4) 0.000(3) 0.007(3) 0.004(3)
N5 0.036(3) 0.025(3) 0.025(3) 0.004(2) 0.010(3) 0.002(3)
C1 0.048(5) 0.022(3) 0.038(4) 0.001(3) 0.018(4) -0.009(3)
C2 0.062(5) 0.026(4) 0.030(4) 0.002(3) 0.020(4) -0.007(4)
C3 0.085(7) 0.038(5) 0.036(5) -0.007(4) 0.026(5) -0.017(5)
C4 0.080(7) 0.040(5) 0.069(7) -0.004(5) 0.052(6) -0.006(5)
C5 0.061(6) 0.045(5) 0.076(7) -0.001(5) 0.037(5) -0.005(4)
C5AA 0.052(4) 0.028(3) 0.018(3) 0.003(3) 0.012(3) 0.000(3)
C6 0.048(5) 0.037(4) 0.056(5) 0.004(4) 0.030(4) -0.001(4)
C7 0.035(4) 0.047(5) 0.059(6) 0.009(4) 0.019(4) 0.000(4)
C8 0.050(6) 0.093(8) 0.083(8) 0.003(7) 0.024(6) -0.004(6)
C9 0.044(6) 0.128(12) 0.062(8) 0.020(8) -0.001(6) 0.003(7)
C10 0.048(6) 0.120(10) 0.045(7) 0.015(7) -0.002(5) 0.003(7)
C11 0.047(5) 0.064(6) 0.032(5) 0.009(4) -0.003(4) -0.019(4)
C12 0.054(5) 0.049(5) 0.034(5) 0.007(4) 0.006(4) -0.016(4)
C13 0.076(7) 0.059(6) 0.028(5) 0.008(4) -0.004(5) -0.017(5)
C14 0.128(10) 0.053(6) 0.026(5) 0.000(4) 0.025(6) -0.014(7)
C15 0.110(9) 0.042(5) 0.033(5) -0.001(4) 0.029(6) 0.001(5)
C16 0.081(6) 0.031(4) 0.036(5) 0.002(4) 0.024(5) 0.002(4)
C17 0.051(5) 0.035(4) 0.025(4) -0.004(3) 0.006(3) -0.008(4)
C18 0.065(6) 0.028(4) 0.041(5) -0.005(4) 0.017(4) -0.014(4)
C19 0.074(6) 0.023(4) 0.038(5) -0.003(3) 0.018(5) -0.009(4)
C20 0.057(5) 0.028(4) 0.032(4) 0.001(3) 0.011(4) -0.004(4)
C21 0.036(4) 0.033(4) 0.026(4) 0.008(3) 0.004(3) 0.001(3)
C22 0.059(6) 0.034(4) 0.031(5) 0.017(4) 0.012(4) 0.006(4)
C23 0.047(5) 0.030(4) 0.043(5) 0.008(3) 0.009(4) -0.002(3)
C24 0.037(4) 0.033(4) 0.042(5) 0.007(3) 0.010(3) 0.000(3)
C25 0.039(4) 0.027(3) 0.026(4) 0.005(3) 0.013(3) 0.002(3)
C26 0.037(4) 0.028(4) 0.027(4) 0.001(3) 0.010(3) -0.002(3)
C27 0.038(4) 0.031(4) 0.027(4) 0.003(3) 0.007(3) 0.001(3)
C28 0.038(4) 0.032(4) 0.032(5) 0.003(3) 0.008(4) 0.002(3)
C29 0.049(4) 0.024(3) 0.031(4) 0.004(3) 0.010(3) 0.002(3)
C30 0.046(4) 0.023(3) 0.020(3) 0.002(3) 0.010(3) 0.001(3)
C31 0.040(4) 0.031(4) 0.030(4) 0.008(3) 0.002(3) 0.001(3)
C32 0.049(5) 0.052(5) 0.045(5) 0.016(4) 0.010(4) -0.002(4)
C33 0.062(6) 0.073(7) 0.033(5) 0.020(4) -0.007(4) -0.021(5)
C34 0.052(5) 0.045(5) 0.047(6) 0.012(4) -0.014(4) -0.007(4)
C35 0.039(5) 0.048(5) 0.058(7) 0.005(4) 0.001(4) 0.000(4)
C36 0.042(4) 0.037(4) 0.029(4) 0.010(3) 0.009(3) 0.007(3)
P1 0.0512(13) 0.0433(11) 0.0458(14) -0.0023(11) -0.0078(11) 0.0014(11)
F4 0.077(4) 0.091(5) 0.105(6) -0.025(4) -0.031(4) 0.019(3)
F5 0.065(4) 0.073(4) 0.149(6) 0.032(4) -0.021(4) 0.001(3)
F6 0.087(5) 0.072(4) 0.247(10) 0.055(6) -0.008(6) -0.010(4)
F7 0.158(8) 0.117(7) 0.248(11) 0.061(7) -0.031(7) -0.047(6)
F8 0.200(9) 0.195(9) 0.159(8) -0.059(7) 0.023(7) 0.104(8)
F9 0.216(11) 0.244(12) 0.133(9) 0.030(7) 0.084(9) 0.084(8)
C37 0.080(8) 0.070(7) 0.066(7) -0.013(6) -0.001(6) 0.007(6)
C38 0.088(8) 0.080(8) 0.063(7) 0.004(6) 0.017(6) -0.004(7)
C39 0.061(6) 0.071(7) 0.065(7) -0.002(6) 0.016(5) -0.009(5)
C40 0.088(9) 0.078(8) 0.044(7) -0.004(5) 0.001(6) 0.010(6)
C41 0.143(15) 0.097(11) 0.059(9) -0.011(7) 0.012(9) 0.027(9)
C42 0.112(10) 0.064(7) 0.077(8) -0.016(6) -0.032(7) 0.025(7)
C43 0.194(17) 0.070(8) 0.055(7) -0.022(6) 0.016(9) -0.034(10)

loop_
_atom_type_symbol
_atom_type_description
_atom_type_scat_dispersion_real
_atom_type_scat_dispersion_imag
_atom_type_scat_source
C C 0.0033 0.0016 'International Tables Vol C Tables 4.2.6.8 and 6.1.1.4'
H H 0.0000 0.0000 'International Tables Vol C Tables 4.2.6.8 and 6.1.1.4'
F F 0.0171 0.0103 'International Tables Vol C Tables 4.2.6.8 and 6.1.1.4'
N N 0.0061 0.0033 'International Tables Vol C Tables 4.2.6.8 and 6.1.1.4'
P P 0.1023 0.0942 'International Tables Vol C Tables 4.2.6.8 and 6.1.1.4'
Ru Ru -1.2594 0.8363 'International Tables Vol C Tables 4.2.6.8 and 6.1.1.4'

loop_
_citation_id
_citation_doi
_citation_year
1 10.1039/D0DT01412E 2020

loop_
_geom_angle_atom_site_label_1
_geom_angle_atom_site_label_2
_geom_angle_atom_site_label_3
_geom_angle
_geom_angle_site_symmetry_1
_geom_angle_site_symmetry_3
_geom_angle_publ_flag
N1 Ru1 N2 76.6(3) . . ?
N1 Ru1 N3 102.6(3) . . ?
N1 Ru1 N5 97.9(3) . . ?
N1 Ru1 C1 80.8(4) . . ?
N3 Ru1 N2 90.0(2) . . ?
N4 Ru1 N1 174.8(4) . . ?
N4 Ru1 N2 108.1(3) . . ?
N4 Ru1 N3 79.8(3) . . ?
N4 Ru1 N5 79.6(3) . . ?
N4 Ru1 C1 94.5(4) . . ?
N5 Ru1 N2 96.6(2) . . ?
N5 Ru1 N3 159.4(2) . . ?
C1 Ru1 N2 157.3(3) . . ?
C1 Ru1 N3 92.3(3) . . ?
C1 Ru1 N5 89.1(3) . . ?
C7 N1 Ru1 117.5(7) . . ?
C7 N1 C11 122.5(10) . . ?
C11 N1 Ru1 119.8(8) . . ?
C12 N2 Ru1 113.5(6) . . ?
C16 N2 Ru1 127.0(6) . . ?
C16 N2 C12 119.0(7) . . ?
C5AA N3 Ru1 113.2(5) . . ?
C17 N3 Ru1 127.8(5) . . ?
C17 N3 C5AA 119.0(6) . . ?
C26 N4 Ru1 119.0(6) . . ?
C30 N4 Ru1 119.2(6) . . ?
C30 N4 C26 121.1(8) . . ?
C21 N5 Ru1 128.8(5) . . ?
C21 N5 C25 116.7(6) . . ?
C25 N5 Ru1 114.5(4) . . ?
C2 C1 Ru1 130.0(6) . . ?
C2 C1 C6 117.3(8) . . ?
C6 C1 Ru1 112.7(6) . . ?
C1 C2 C3 121.3(8) . . ?
C4 C3 C2 120.1(9) . . ?
C3 C4 C5 121.0(9) . . ?
C4 C5 C6 118.9(9) . . ?
N3 C5AA C20 119.8(7) . . ?
N3 C5AA C30 116.0(6) . . ?
C20 C5AA C30 124.1(7) . . ?
C1 C6 C7 115.2(7) . . ?
C5 C6 C1 121.4(9) . . ?
C5 C6 C7 123.3(8) . . ?
N1 C7 C6 113.1(7) . . ?
N1 C7 C8 120.5(10) . . ?
C8 C7 C6 126.4(9) . . ?
C9 C8 C7 115.1(11) . . ?
C10 C9 C8 123.6(11) . . ?
C9 C10 C11 119.2(11) . . ?
N1 C11 C10 119.0(11) . . ?
N1 C11 C12 114.1(8) . . ?
C10 C11 C12 126.8(10) . . ?
N2 C12 C11 115.5(7) . . ?
N2 C12 C13 119.5(9) . . ?
C13 C12 C11 125.0(8) . . ?
C14 C13 C12 119.7(9) . . ?
C15 C14 C13 120.3(10) . . ?
C14 C15 C16 118.5(11) . . ?
N2 C16 C15 122.9(10) . . ?
N3 C17 C18 122.1(7) . . ?
C19 C18 C17 120.1(8) . . ?
C18 C19 C20 118.8(7) . . ?
C19 C20 C5AA 120.1(8) . . ?
N5 C21 C22 123.7(7) . . ?
C23 C22 C21 118.4(7) . . ?
C22 C23 C24 119.5(7) . . ?
C25 C24 C23 120.0(7) . . ?
N5 C25 C26 114.2(6) . . ?
C24 C25 N5 121.7(6) . . ?
C24 C25 C26 124.1(6) . . ?
N4 C26 C25 112.3(7) . . ?
C27 C26 N4 120.4(7) . . ?
C27 C26 C25 127.2(7) . . ?
C26 C27 C28 119.8(7) . . ?
C27 C28 C31 121.0(7) . . ?
C29 C28 C27 118.7(7) . . ?
C29 C28 C31 120.1(7) . . ?
C30 C29 C28 120.1(7) . . ?
N4 C30 C5AA 111.7(7) . . ?
N4 C30 C29 119.8(7) . . ?
C29 C30 C5AA 128.3(6) . . ?
C32 C31 C28 123.5(8) . . ?
C32 C31 C36 113.5(7) . . ?
C36 C31 C28 123.0(7) . . ?
F3 C32 C31 116.7(7) . . ?
C33 C32 F3 117.5(8) . . ?
C33 C32 C31 125.7(8) . . ?
C32 C33 C34 116.5(8) . . ?
F1 C34 C33 119.6(9) . . ?
F1 C34 C35 118.3(9) . . ?
C35 C34 C33 122.1(8) . . ?
C36 C35 C34 118.7(9) . . ?
F2 C36 C31 117.0(7) . . ?
F2 C36 C35 119.7(8) . . ?
C35 C36 C31 123.3(8) . . ?
F4 P1 F5 177.8(6) . . ?
F6 P1 F4 88.2(4) . . ?
F6 P1 F5 91.9(4) . . ?
F6 P1 F7 169.9(9) . . ?
F7 P1 F4 93.5(5) . . ?
F7 P1 F5 86.8(5) . . ?
F8 P1 F4 84.3(6) . . ?
F8 P1 F5 93.7(6) . . ?
F8 P1 F6 114.5(10) . . ?
F8 P1 F7 75.5(8) . . ?
F8 P1 F9 157.4(10) . . ?
F9 P1 F4 88.5(7) . . ?
F9 P1 F5 93.7(7) . . ?
F9 P1 F6 86.5(8) . . ?
F9 P1 F7 83.6(9) . . ?
C42 C37 C38 122.6(12) . . ?
C37 C38 C39 118.8(12) . . ?
C40 C39 C38 120.0(11) . . ?
C39 C40 C43 119.3(11) . . ?
C41 C40 C39 119.5(12) . . ?
C41 C40 C43 121.2(12) . . ?
C40 C41 C42 122.1(13) . . ?
C37 C42 C41 116.8(11) . . ?

loop_
_geom_bond_atom_site_label_1
_geom_bond_atom_site_label_2
_geom_bond_distance
_geom_bond_site_symmetry_2
_geom_bond_publ_flag
Ru1 N1 2.012(9) . ?
Ru1 N2 2.177(7) . ?
Ru1 N3 2.056(6) . ?
Ru1 N4 1.950(9) . ?
Ru1 N5 2.053(6) . ?
Ru1 C1 2.026(8) . ?
F1 C34 1.348(10) . ?
F2 C36 1.336(10) . ?
F3 C32 1.364(10) . ?
N1 C7 1.334(13) . ?
N1 C11 1.369(13) . ?
N2 C12 1.361(10) . ?
N2 C16 1.345(11) . ?
N3 C5AA 1.365(9) . ?
N3 C17 1.335(9) . ?
N4 C26 1.374(10) . ?
N4 C30 1.365(10) . ?
N5 C21 1.353(9) . ?
N5 C25 1.374(9) . ?
C1 C2 1.374(11) . ?
C1 C6 1.417(12) . ?
C2 C3 1.408(13) . ?
C3 C4 1.363(14) . ?
C4 C5 1.375(14) . ?
C5 C6 1.402(13) . ?
C5AA C20 1.402(10) . ?
C5AA C30 1.466(10) . ?
C6 C7 1.488(13) . ?
C7 C8 1.429(14) . ?
C8 C9 1.424(17) . ?
C9 C10 1.324(18) . ?
C10 C11 1.400(14) . ?
C11 C12 1.451(14) . ?
C12 C13 1.418(13) . ?
C13 C14 1.376(16) . ?
C14 C15 1.354(16) . ?
C15 C16 1.393(13) . ?
C17 C18 1.378(12) . ?
C18 C19 1.356(13) . ?
C19 C20 1.373(12) . ?
C21 C22 1.384(12) . ?
C22 C23 1.360(12) . ?
C23 C24 1.385(11) . ?
C24 C25 1.370(10) . ?
C25 C26 1.479(9) . ?
C26 C27 1.365(10) . ?
C27 C28 1.407(11) . ?
C28 C29 1.405(11) . ?
C28 C31 1.488(11) . ?
C29 C30 1.376(10) . ?
C31 C32 1.397(12) . ?
C31 C36 1.398(12) . ?
C32 C33 1.347(12) . ?
C33 C34 1.370(14) . ?
C34 C35 1.369(15) . ?
C35 C36 1.351(12) . ?
P1 F4 1.574(7) . ?
P1 F5 1.575(6) . ?
P1 F6 1.511(8) . ?
P1 F7 1.568(10) . ?
P1 F8 1.483(12) . ?
P1 F9 1.504(14) . ?
C37 C38 1.358(15) . ?
C37 C42 1.347(16) . ?
C38 C39 1.413(16) . ?
C39 C40 1.376(16) . ?
C40 C41 1.318(19) . ?
C40 C43 1.530(15) . ?
C41 C42 1.446(17) . ?
